data_1571684
loop_
_publ_author_name
'Li, Yi'
'Wu, Yanxin'
'Zhao, Jiaxin'
'Duan, Jingui'
'Jin, Wanqin'

_publ_section_title
;
 Systemic regulation of binding sites in porous coordination polymers for
 ethylene purification from ternary C2 hydrocarbons.
;
_journal_issue 24
_journal_name_full 'Chemical science'
_journal_page_first 9318
_journal_page_last 9324
_journal_paper_doi 10.1039/d4sc02659d
_journal_volume 15
_journal_year 2024
_chemical_formula_sum 'C26 H24 Cu F6 N8 Zr'
_chemical_formula_weight 717.29
_space_group_crystal_system tetragonal
_space_group_IT_number 98
_space_group_name_Hall 'I 4bw 2bw'
_space_group_name_H-M_alt 'I 41 2 2'
_atom_sites_solution_hydrogens geom
_audit_creation_method SHELXL-2018/3
_audit_update_record
;
2024-03-04 deposited with the CCDC.	2024-05-13 downloaded from the CCDC.
;
_cell_angle_alpha 90
_cell_angle_beta 90
_cell_angle_gamma 90
_cell_formula_units_Z 8
_cell_length_a 17.1374(9)
_cell_length_b 17.1374(9)
_cell_length_c 31.400(3)
_cell_measurement_reflns_used 6482
_cell_measurement_temperature 273(2)
_cell_measurement_theta_max 23.816
_cell_measurement_theta_min 2.2795
_cell_volume 9221.9(11)
_computing_structure_refinement 'SHELXL-2018/3 (Sheldrick, 2018)'
_diffrn_ambient_temperature 273(2)
_diffrn_measured_fraction_theta_full 1.000
_diffrn_measured_fraction_theta_max 1.000
_diffrn_measurement_device_type 'Rigaku Smartlab'
_diffrn_radiation_type MoK\a
_diffrn_radiation_wavelength 0.71073
_diffrn_reflns_av_R_equivalents 0.0401
_diffrn_reflns_av_unetI/netI 0.0336
_diffrn_reflns_Laue_measured_fraction_full 1.000
_diffrn_reflns_Laue_measured_fraction_max 1.000
_diffrn_reflns_limit_h_max 19
_diffrn_reflns_limit_h_min -20
_diffrn_reflns_limit_k_max 16
_diffrn_reflns_limit_k_min -20
_diffrn_reflns_limit_l_max 33
_diffrn_reflns_limit_l_min -37
_diffrn_reflns_number 22482
_diffrn_reflns_point_group_measured_fraction_full 1.000
_diffrn_reflns_point_group_measured_fraction_max 1.000
_diffrn_reflns_theta_full 25.097
_diffrn_reflns_theta_max 25.097
_diffrn_reflns_theta_min 1.354
_exptl_absorpt_coefficient_mu 0.731
_exptl_crystal_colour blue
_exptl_crystal_density_diffrn 1.033
_exptl_crystal_description block
_exptl_crystal_F_000 2872
_exptl_crystal_size_max 0.150
_exptl_crystal_size_mid 0.150
_exptl_crystal_size_min 0.150
_refine_diff_density_max 0.317
_refine_diff_density_min -0.312
_refine_diff_density_rms 0.054
_refine_ls_abs_structure_details
;
 Refined as an inversion twin.
;
_refine_ls_abs_structure_Flack 0.05(3)
_refine_ls_extinction_method none
_refine_ls_goodness_of_fit_ref 1.072
_refine_ls_hydrogen_treatment constr
_refine_ls_matrix_type full
_refine_ls_number_parameters 194
_refine_ls_number_reflns 4127
_refine_ls_number_restraints 0
_refine_ls_restrained_S_all 1.072
_refine_ls_R_factor_all 0.0388
_refine_ls_R_factor_gt 0.0337
_refine_ls_shift/su_max 0.000
_refine_ls_shift/su_mean 0.000
_refine_ls_structure_factor_coef Fsqd
_refine_ls_weighting_details 'w=1/[\s^2^(Fo^2^)+(0.0540P)^2^+2.4068P] where P=(Fo^2^+2Fc^2^)/3'
_refine_ls_weighting_scheme calc
_refine_ls_wR_factor_gt 0.0906
_refine_ls_wR_factor_ref 0.0930
_reflns_Friedel_coverage 0.750
_reflns_Friedel_fraction_full 1.000
_reflns_Friedel_fraction_max 1.000
_reflns_number_gt 3654
_reflns_number_total 4127
_reflns_threshold_expression 'I > 2\s(I)'
_cod_data_source_file d4sc02659d2.cif
_cod_data_source_block as
_cod_depositor_comments 'Adding full bibliography for 1571680--1571687.cif.'
_cod_original_cell_volume 9221.9(13)
_cod_database_code 1571684
_shelx_shelxl_version_number 2018/3
_shelx_space_group_comment
;
The symmetry employed for this shelxl refinement is uniquely defined
by the following loop, which should always be used as a source of
symmetry information in preference to the above space-group names.
They are only intended as comments.
;
_shelx_estimated_absorpt_t_min 0.898
_shelx_estimated_absorpt_t_max 0.898
_platon_squeeze_void_probe_radius 1.20

loop_
_space_group_symop_operation_xyz
'x, y, z'
'-y, x+1/2, z+1/4'
'-x+1/2, -y+1/2, z+1/2'
'y+1/2, -x, z+3/4'
'x, -y+1/2, -z+1/4'
'y+1/2, x+1/2, -z+1/2'
'-x+1/2, y, -z+3/4'
'-y, -x, -z'
'x+1/2, y+1/2, z+1/2'
'-y+1/2, x+1, z+3/4'
'-x+1, -y+1, z+1'
'y+1, -x+1/2, z+5/4'
'x+1/2, -y+1, -z+3/4'
'y+1, x+1, -z+1'
'-x+1, y+1/2, -z+5/4'
'-y+1/2, -x+1/2, -z+1/2'

loop_
_atom_site_label
_atom_site_type_symbol
_atom_site_fract_x
_atom_site_fract_y
_atom_site_fract_z
_atom_site_U_iso_or_equiv
_atom_site_adp_type
_atom_site_occupancy
_atom_site_site_symmetry_order
_atom_site_calc_flag
_atom_site_refinement_flags_posn
_atom_site_refinement_flags_adp
_atom_site_refinement_flags_occupancy
_atom_site_disorder_assembly
_atom_site_disorder_group
C1 C 0.6276(3) 0.0818(3) 0.16745(14) 0.0405(11) Uani 1 1 d . . . . .
H1 H 0.627729 0.121356 0.147169 0.049 Uiso 1 1 calc R U . . .
C2 C 0.5999(4) -0.0220(4) 0.20164(18) 0.0583(17) Uani 1 1 d . . . . .
H2 H 0.576035 -0.068746 0.209148 0.070 Uiso 1 1 calc R U . . .
C3 C 0.6575(4) 0.0105(4) 0.22309(18) 0.0585(16) Uani 1 1 d . . . . .
H3 H 0.680755 -0.008203 0.247836 0.070 Uiso 1 1 calc R U . . .
C4 C 0.7385(3) 0.1316(3) 0.20910(14) 0.0360(11) Uani 1 1 d . . . . .
C5 C 0.7399(3) 0.2046(3) 0.18940(15) 0.0445(12) Uani 1 1 d . . . . .
H5 H 0.698171 0.220581 0.172574 0.053 Uiso 1 1 calc R U . . .
C6 C 0.4156(3) -0.0867(3) 0.05339(14) 0.0389(11) Uani 1 1 d . . . . .
H6 H 0.444725 -0.131420 0.058740 0.047 Uiso 1 1 calc R U . . .
C7 C 0.3706(4) 0.0297(4) 0.0571(2) 0.074(2) Uani 1 1 d . . . . .
H7 H 0.362404 0.081115 0.065496 0.089 Uiso 1 1 calc R U . . .
C8 C 0.3337(5) -0.0064(4) 0.0247(2) 0.088(2) Uani 1 1 d . . . . .
H8 H 0.295657 0.015394 0.007306 0.105 Uiso 1 1 calc R U . . .
C9 C 0.3912(3) -0.2014(3) -0.01353(16) 0.0450(13) Uani 1 1 d . . . . .
H9 H 0.439439 -0.202610 0.000035 0.054 Uiso 1 1 calc R U . . .
C10 C 0.3403(3) -0.1400(3) -0.00714(16) 0.0444(12) Uani 1 1 d . . . . .
C11 C 0.2690(3) -0.1359(3) -0.02791(16) 0.0508(14) Uani 1 1 d . . . . .
H11 H 0.236693 -0.092994 -0.023676 0.061 Uiso 1 1 calc R U . . .
C12 C 0.2458(4) -0.1952(3) -0.05486(15) 0.0492(12) Uani 1 1 d . . . . .
C13 C 0.1698(3) -0.1930(4) -0.0775(2) 0.0683(18) Uani 1 1 d . . . . .
H13A H 0.165631 -0.145153 -0.093192 0.102 Uiso 1 1 calc R U . . .
H13B H 0.128132 -0.196016 -0.057093 0.102 Uiso 1 1 calc R U . . .
H13C H 0.166477 -0.236399 -0.096702 0.102 Uiso 1 1 calc R U . . .
Cu1 Cu 0.500000 0.000000 0.12183(2) 0.0319(2) Uani 1 2 d S T P . .
F1 F 0.46855(16) 0.13355(14) 0.12295(11) 0.0524(7) Uani 1 1 d . . . . .
F2 F 0.5838(2) 0.250000 0.125000 0.0673(12) Uani 1 2 d S T P . .
F3 F 0.4710(2) 0.2481(2) 0.18833(9) 0.0747(9) Uani 1 1 d . . . . .
F4 F 0.3526(3) 0.250000 0.125000 0.0909(16) Uani 1 2 d S T P . .
N1 N 0.5796(2) 0.0219(2) 0.16691(12) 0.0366(9) Uani 1 1 d . . . . .
N2 N 0.6767(2) 0.0788(2) 0.20103(13) 0.0409(10) Uani 1 1 d . . . . .
N3 N 0.4212(2) -0.0205(2) 0.07548(13) 0.0396(10) Uani 1 1 d . . . . .
N4 N 0.3617(3) -0.0797(2) 0.02205(13) 0.0453(10) Uani 1 1 d . . . . .
Zr1 Zr 0.46742(3) 0.250000 0.125000 0.02922(16) Uani 1 2 d S T P . .

loop_
_atom_site_aniso_label
_atom_site_aniso_U_11
_atom_site_aniso_U_22
_atom_site_aniso_U_33
_atom_site_aniso_U_23
_atom_site_aniso_U_13
_atom_site_aniso_U_12
C1 0.044(3) 0.043(3) 0.035(3) 0.009(2) -0.006(2) -0.005(2)
C2 0.066(4) 0.063(4) 0.046(3) 0.016(3) -0.012(3) -0.022(3)
C3 0.063(4) 0.064(4) 0.049(3) 0.017(3) -0.018(3) -0.016(3)
C4 0.034(3) 0.037(2) 0.037(2) 0.003(2) -0.003(2) -0.004(2)
C5 0.039(3) 0.052(3) 0.042(3) 0.009(2) -0.008(2) -0.005(3)
C6 0.048(3) 0.034(3) 0.034(3) -0.004(2) -0.006(2) 0.007(2)
C7 0.089(5) 0.050(4) 0.082(5) -0.023(4) -0.030(4) 0.019(3)
C8 0.092(5) 0.073(5) 0.098(5) -0.021(4) -0.050(5) 0.029(4)
C9 0.047(3) 0.046(3) 0.042(3) -0.007(2) -0.011(2) 0.005(2)
C10 0.049(3) 0.046(3) 0.039(3) -0.009(2) -0.008(2) 0.001(2)
C11 0.054(4) 0.052(3) 0.046(3) -0.007(2) -0.009(2) 0.015(3)
C12 0.048(3) 0.057(3) 0.043(3) -0.007(2) -0.010(3) 0.008(3)
C13 0.059(4) 0.081(5) 0.065(4) -0.021(3) -0.011(3) 0.014(3)
Cu1 0.0364(4) 0.0311(4) 0.0281(4) 0.000 0.000 -0.0030(3)
F1 0.0664(19) 0.0304(13) 0.0604(18) -0.0018(15) 0.004(2) -0.0034(12)
F2 0.047(2) 0.057(3) 0.098(3) 0.013(3) 0.000 0.000
F3 0.106(3) 0.079(2) 0.0396(16) -0.0003(18) -0.0020(16) -0.003(2)
F4 0.055(3) 0.087(4) 0.130(5) 0.006(4) 0.000 0.000
N1 0.041(2) 0.036(2) 0.032(2) 0.0006(17) -0.0026(17) -0.0027(18)
N2 0.042(2) 0.045(2) 0.036(2) 0.0102(19) -0.0075(18) -0.0048(19)
N3 0.047(2) 0.034(3) 0.038(2) -0.0012(17) -0.0035(19) -0.0007(19)
N4 0.053(3) 0.040(3) 0.042(2) -0.011(2) -0.011(2) 0.0057(19)
Zr1 0.0347(3) 0.0266(3) 0.0263(3) -0.0005(3) 0.000 0.000

loop_
_atom_type_symbol
_atom_type_description
_atom_type_scat_dispersion_real
_atom_type_scat_dispersion_imag
_atom_type_scat_source
C C 0.0033 0.0016 'International Tables Vol C Tables 4.2.6.8 and 6.1.1.4'
H H 0.0000 0.0000 'International Tables Vol C Tables 4.2.6.8 and 6.1.1.4'
Cu Cu 0.3201 1.2651 'International Tables Vol C Tables 4.2.6.8 and 6.1.1.4'
F F 0.0171 0.0103 'International Tables Vol C Tables 4.2.6.8 and 6.1.1.4'
N N 0.0061 0.0033 'International Tables Vol C Tables 4.2.6.8 and 6.1.1.4'
Zr Zr -2.9673 0.5597 'International Tables Vol C Tables 4.2.6.8 and 6.1.1.4'

loop_
_geom_angle_atom_site_label_1
_geom_angle_atom_site_label_2
_geom_angle_atom_site_label_3
_geom_angle
_geom_angle_site_symmetry_1
_geom_angle_site_symmetry_3
_geom_angle_publ_flag
N1 C1 N2 111.7(4) . . ?
N1 C1 H1 124.1 . . ?
N2 C1 H1 124.1 . . ?
C3 C2 N1 111.4(5) . . ?
C3 C2 H2 124.3 . . ?
N1 C2 H2 124.3 . . ?
C2 C3 N2 106.0(5) . . ?
C2 C3 H3 127.0 . . ?
N2 C3 H3 127.0 . . ?
C5 C4 C9 120.7(4) . 12_554 ?
C5 C4 N2 120.4(4) . . ?
C9 C4 N2 118.9(4) 12_554 . ?
C4 C5 C12 119.7(5) . 12_554 ?
C4 C5 H5 120.1 . . ?
C12 C5 H5 120.1 12_554 . ?
N3 C6 N4 110.6(4) . . ?
N3 C6 H6 124.7 . . ?
N4 C6 H6 124.7 . . ?
C8 C7 N3 109.3(6) . . ?
C8 C7 H7 125.4 . . ?
N3 C7 H7 125.4 . . ?
N4 C8 C7 108.0(6) . . ?
N4 C8 H8 126.0 . . ?
C7 C8 H8 126.0 . . ?
C10 C9 C4 118.3(5) . 10_534 ?
C10 C9 H9 120.9 . . ?
C4 C9 H9 120.9 10_534 . ?
C9 C10 C11 121.8(5) . . ?
C9 C10 N4 118.7(4) . . ?
C11 C10 N4 119.4(5) . . ?
C12 C11 C10 120.3(5) . . ?
C12 C11 H11 119.9 . . ?
C10 C11 H11 119.9 . . ?
C11 C12 C5 119.1(5) . 10_534 ?
C11 C12 C13 121.8(5) . . ?
C5 C12 C13 119.2(5) 10_534 . ?
C12 C13 H13A 109.5 . . ?
C12 C13 H13B 109.5 . . ?
H13A C13 H13B 109.5 . . ?
C12 C13 H13C 109.5 . . ?
H13A C13 H13C 109.5 . . ?
H13B C13 H13C 109.5 . . ?
N1 Cu1 N1 90.0(2) 11_544 . ?
N1 Cu1 N3 91.23(15) 11_544 . ?
N1 Cu1 N3 178.68(18) . . ?
N1 Cu1 N3 178.68(18) 11_544 11_544 ?
N1 Cu1 N3 91.23(15) . 11_544 ?
N3 Cu1 N3 87.6(2) . 11_544 ?
N1 Cu1 F1 90.91(13) 11_544 . ?
N1 Cu1 F1 87.88(13) . . ?
N3 Cu1 F1 91.54(13) . . ?
N3 Cu1 F1 89.70(13) 11_544 . ?
N1 Cu1 F1 87.88(13) 11_544 11_544 ?
N1 Cu1 F1 90.91(13) . 11_544 ?
N3 Cu1 F1 89.70(13) . 11_544 ?
N3 Cu1 F1 91.54(13) 11_544 11_544 ?
F1 Cu1 F1 178.28(16) . 11_544 ?
Zr1 F1 Cu1 167.27(15) . . ?
C1 N1 C2 105.0(4) . . ?
C1 N1 Cu1 125.6(3) . . ?
C2 N1 Cu1 129.3(4) . . ?
C1 N2 C3 105.8(4) . . ?
C1 N2 C4 125.6(4) . . ?
C3 N2 C4 128.4(4) . . ?
C6 N3 C7 105.9(4) . . ?
C6 N3 Cu1 124.9(3) . . ?
C7 N3 Cu1 128.9(4) . . ?
C8 N4 C6 106.2(4) . . ?
C8 N4 C10 128.5(5) . . ?
C6 N4 C10 125.2(4) . . ?
F4 Zr1 F3 91.76(11) . 5 ?
F4 Zr1 F3 91.76(11) . . ?
F3 Zr1 F3 176.5(2) 5 . ?
F4 Zr1 F2 180.0 . . ?
F3 Zr1 F2 88.24(11) 5 . ?
F3 Zr1 F2 88.24(11) . . ?
F4 Zr1 F1 90.56(8) . 5 ?
F3 Zr1 F1 90.89(15) 5 5 ?
F3 Zr1 F1 89.07(15) . 5 ?
F2 Zr1 F1 89.44(8) . 5 ?
F4 Zr1 F1 90.56(8) . . ?
F3 Zr1 F1 89.07(15) 5 . ?
F3 Zr1 F1 90.89(15) . . ?
F2 Zr1 F1 89.44(8) . . ?
F1 Zr1 F1 178.89(17) 5 . ?

loop_
_geom_bond_atom_site_label_1
_geom_bond_atom_site_label_2
_geom_bond_distance
_geom_bond_site_symmetry_2
_geom_bond_publ_flag
C1 N1 1.316(6) . ?
C1 N2 1.350(6) . ?
C1 H1 0.9300 . ?
C2 C3 1.319(8) . ?
C2 N1 1.370(6) . ?
C2 H2 0.9300 . ?
C3 N2 1.400(7) . ?
C3 H3 0.9300 . ?
C4 C5 1.397(6) . ?
C4 C9 1.398(7) 12_554 ?
C4 N2 1.415(6) . ?
C5 C12 1.411(7) 12_554 ?
C5 H5 0.9300 . ?
C6 N3 1.333(6) . ?
C6 N4 1.355(6) . ?
C6 H6 0.9300 . ?
C7 C8 1.347(9) . ?
C7 N3 1.351(7) . ?
C7 H7 0.9300 . ?
C8 N4 1.347(8) . ?
C8 H8 0.9300 . ?
C9 C10 1.381(7) . ?
C9 H9 0.9300 . ?
C10 C11 1.386(7) . ?
C10 N4 1.430(6) . ?
C11 C12 1.381(7) . ?
C11 H11 0.9300 . ?
C12 C13 1.484(7) . ?
C13 H13A 0.9600 . ?
C13 H13B 0.9600 . ?
C13 H13C 0.9600 . ?
Cu1 N1 2.001(4) 11_544 ?
Cu1 N1 2.001(4) . ?
Cu1 N3 2.016(4) . ?
Cu1 N3 2.016(4) 11_544 ?
Cu1 F1 2.352(2) . ?
Cu1 F1 2.352(2) 11_544 ?
F1 Zr1 1.997(2) . ?
F2 Zr1 1.995(4) . ?
F3 Zr1 1.990(3) . ?
F4 Zr1 1.967(5) . ?

loop_
_geom_torsion_atom_site_label_1
_geom_torsion_atom_site_label_2
_geom_torsion_atom_site_label_3
_geom_torsion_atom_site_label_4
_geom_torsion
_geom_torsion_site_symmetry_1
_geom_torsion_site_symmetry_2
_geom_torsion_site_symmetry_3
_geom_torsion_site_symmetry_4
_geom_torsion_publ_flag
N1 C2 C3 N2 -0.7(7) . . . . ?
C9 C4 C5 C12 3.8(8) 12_554 . . 12_554 ?
N2 C4 C5 C12 -175.1(5) . . . 12_554 ?
N3 C7 C8 N4 -0.8(9) . . . . ?
C4 C9 C10 C11 -1.8(8) 10_534 . . . ?
C4 C9 C10 N4 177.6(4) 10_534 . . . ?
C9 C10 C11 C12 2.1(9) . . . . ?
N4 C10 C11 C12 -177.3(5) . . . . ?
C10 C11 C12 C5 0.5(8) . . . 10_534 ?
C10 C11 C12 C13 179.7(5) . . . . ?
N2 C1 N1 C2 -0.8(6) . . . . ?
N2 C1 N1 Cu1 -177.3(3) . . . . ?
C3 C2 N1 C1 0.9(7) . . . . ?
C3 C2 N1 Cu1 177.3(4) . . . . ?
N1 C1 N2 C3 0.4(6) . . . . ?
N1 C1 N2 C4 175.6(5) . . . . ?
C2 C3 N2 C1 0.2(7) . . . . ?
C2 C3 N2 C4 -174.8(6) . . . . ?
C5 C4 N2 C1 18.9(8) . . . . ?
C9 C4 N2 C1 -160.1(5) 12_554 . . . ?
C5 C4 N2 C3 -167.1(5) . . . . ?
C9 C4 N2 C3 14.0(8) 12_554 . . . ?
N4 C6 N3 C7 -1.1(6) . . . . ?
N4 C6 N3 Cu1 -174.5(3) . . . . ?
C8 C7 N3 C6 1.1(8) . . . . ?
C8 C7 N3 Cu1 174.2(5) . . . . ?
C7 C8 N4 C6 0.1(8) . . . . ?
C7 C8 N4 C10 179.7(6) . . . . ?
N3 C6 N4 C8 0.6(7) . . . . ?
N3 C6 N4 C10 -179.0(4) . . . . ?
C9 C10 N4 C8 159.9(7) . . . . ?
C11 C10 N4 C8 -20.7(9) . . . . ?
C9 C10 N4 C6 -20.6(8) . . . . ?
C11 C10 N4 C6 158.8(5) . . . . ?

loop_
_platon_squeeze_void_nr
_platon_squeeze_void_average_x
_platon_squeeze_void_average_y
_platon_squeeze_void_average_z
_platon_squeeze_void_volume
_platon_squeeze_void_count_electrons
_platon_squeeze_void_content
1 -0.014 -0.010 -0.002 4486 1087 ' '
